data_7118624
loop_
_publ_author_name
'\'Alvarez-M\'endez, Sergio J'
'Garc\'ia, Celina'
'Mart\'in, V\'ictor S'

_publ_section_title
;
 The Evans Aldol-Prins cyclization: a general and stereoselective method
 for the synthesis of 2,3,4,5,6-pentasubstituted tetrahydropyrans.
;
_journal_issue 16
_journal_name_full 'Chemical communications (Cambridge, England)'
_journal_page_first 3380
_journal_page_last 3383
_journal_paper_doi 10.1039/c6cc00160b
_journal_volume 52
_journal_year 2016
_chemical_formula_moiety 'C19 H33 N O5'
_chemical_formula_sum 'C19 H33 N O5'
_chemical_formula_weight 355.46
_space_group_crystal_system monoclinic
_space_group_IT_number 14
_space_group_name_Hall '-P 2ybc'
_space_group_name_H-M_alt 'P 1 21/c 1'
_symmetry_space_group_name_Hall '-P 2ybc'
_symmetry_space_group_name_H-M 'P 1 21/c 1'
_atom_sites_solution_hydrogens geom
_atom_sites_solution_primary direct
_audit_creation_date 2015-12-16
_audit_creation_method
;
Olex2 1.2-ac21
(compiled 2015.09.16 svn.r134, GUI svn.r4998)
;
_audit_update_record
;
2015-12-16 deposited with the CCDC.
2016-01-26 downloaded from the CCDC.
;
_cell_angle_alpha 90
_cell_angle_beta 99.138(5)
_cell_angle_gamma 90
_cell_formula_units_Z 4
_cell_length_a 19.4474(11)
_cell_length_b 10.8872(5)
_cell_length_c 9.4942(5)
_cell_measurement_reflns_used 3369
_cell_measurement_temperature 100(1)
_cell_measurement_theta_max 73.5280
_cell_measurement_theta_min 4.5440
_cell_volume 1984.67(18)
_computing_cell_refinement 'CrysAlisPro 1.171.38.41l (Rigaku OD, 2015)'
_computing_data_collection 'CrysAlisPro 1.171.38.41l (Rigaku OD, 2015)'
_computing_data_reduction 'CrysAlisPro 1.171.38.41l (Rigaku OD, 2015)'
_computing_molecular_graphics 'Olex2 (Dolomanov et al., 2009)'
_computing_publication_material 'Olex2 (Dolomanov et al., 2009)'
_computing_structure_refinement 'ShelXL (Sheldrick, 2008)'
_computing_structure_solution 'ShelXT (Sheldrick, 2015)'
_diffrn_ambient_environment N~2~
_diffrn_ambient_temperature 100(1)
_diffrn_detector 'CCD plate'
_diffrn_detector_area_resol_mean 10.5953
_diffrn_detector_type Atlas
_diffrn_measured_fraction_theta_full 0.992
_diffrn_measured_fraction_theta_max 0.967
_diffrn_measurement_details
;
List of Runs (angles in degrees, time in seconds):

  1  \w     24.00  78.00   1.00    1.50    --   41.36 -99.00  30.00   54
  2  \w     50.00  98.00   1.00   10.00    --  106.58 -45.00  60.00   48
  3  \w     42.00  87.00   1.00   10.00    --  106.58 -30.00 -30.00   45
  4  \w     78.00 121.00   1.00   10.00    --  106.58  30.00 -90.00   43
  5  \w    141.00 171.00   1.00   10.00    --  106.58  30.00 -90.00   30
  6  \w     94.00 171.00   1.00   10.00    --  106.58 125.00-150.00   77
  7  \w     77.00 139.00   1.00   10.00    --  106.58  61.00-180.00   62
  8  \w     39.00  91.00   1.00   10.00    --  106.58 -30.00-150.00   52
  9  \w     53.00 105.00   1.00   10.00    --  106.58 -94.00-150.00   52
 10  \w     31.00  79.00   1.00   10.00    --  106.58 -30.00 -90.00   48
 11  \w    -32.00  29.00   1.00    1.50    --  -41.36  38.00 150.00   61
 12  \w    -99.00 -14.00   1.00    1.50    --  -41.36 -57.00-150.00   85
 13  \w   -105.00 -73.00   1.00    1.50    --  -41.36-135.00 174.00   32
;
_diffrn_measurement_device 'four-circle diffractometer'
_diffrn_measurement_device_type 'SuperNova, Dual, Cu at zero, Atlas'
_diffrn_measurement_method '\w scans'
_diffrn_orient_matrix_type 'CrysAlisPro convention (1999,Acta A55,543-557)'
_diffrn_orient_matrix_UB_11 -0.0710966000
_diffrn_orient_matrix_UB_12 -0.0518135000
_diffrn_orient_matrix_UB_13 0.0228420000
_diffrn_orient_matrix_UB_21 -0.0372476000
_diffrn_orient_matrix_UB_22 0.0983200000
_diffrn_orient_matrix_UB_23 -0.1014401000
_diffrn_orient_matrix_UB_31 0.0004766000
_diffrn_orient_matrix_UB_32 -0.0875704000
_diffrn_orient_matrix_UB_33 -0.1272225000
_diffrn_radiation_monochromator mirror
_diffrn_radiation_probe x-ray
_diffrn_radiation_type CuK\a
_diffrn_radiation_wavelength 1.54184
_diffrn_reflns_av_R_equivalents 0.0341
_diffrn_reflns_av_unetI/netI 0.0395
_diffrn_reflns_laue_measured_fraction_full 0.992
_diffrn_reflns_laue_measured_fraction_max 0.967
_diffrn_reflns_limit_h_max 22
_diffrn_reflns_limit_h_min -24
_diffrn_reflns_limit_k_max 11
_diffrn_reflns_limit_k_min -13
_diffrn_reflns_limit_l_max 11
_diffrn_reflns_limit_l_min -11
_diffrn_reflns_number 7912
_diffrn_reflns_point_group_measured_fraction_full 0.992
_diffrn_reflns_point_group_measured_fraction_max 0.967
_diffrn_reflns_theta_full 67.684
_diffrn_reflns_theta_max 73.607
_diffrn_reflns_theta_min 4.606
_diffrn_source 'micro-focus sealed X-ray tube'
_diffrn_source_type 'SuperNova (Cu) X-ray Source'
_exptl_absorpt_coefficient_mu 0.690
_exptl_absorpt_correction_T_max 0.938
_exptl_absorpt_correction_T_min 0.855
_exptl_absorpt_correction_type gaussian
_exptl_absorpt_process_details
;
CrysAlisPro 1.171.38.41l (Rigaku Oxford Diffraction, 2015)
Numerical absorption correction based on gaussian integration over
            a multifaceted crystal model
Empirical absorption correction using spherical harmonics,
 implemented in SCALE3 ABSPACK scaling algorithm.
;
_exptl_crystal_colour colourless
_exptl_crystal_colour_primary colourless
_exptl_crystal_density_diffrn 1.190
_exptl_crystal_description block
_exptl_crystal_F_000 776
_exptl_crystal_size_max 0.316
_exptl_crystal_size_mid 0.201
_exptl_crystal_size_min 0.095
_refine_diff_density_max 0.921
_refine_diff_density_min -0.444
_refine_diff_density_rms 0.066
_refine_ls_extinction_method none
_refine_ls_goodness_of_fit_ref 1.038
_refine_ls_hydrogen_treatment constr
_refine_ls_matrix_type full
_refine_ls_number_parameters 272
_refine_ls_number_reflns 3866
_refine_ls_number_restraints 0
_refine_ls_restrained_S_all 1.038
_refine_ls_R_factor_all 0.0895
_refine_ls_R_factor_gt 0.0788
_refine_ls_shift/su_max 0.000
_refine_ls_shift/su_mean 0.000
_refine_ls_structure_factor_coef Fsqd
_refine_ls_weighting_details 'w=1/[\s^2^(Fo^2^)+(0.1210P)^2^+1.8550P] where P=(Fo^2^+2Fc^2^)/3'
_refine_ls_weighting_scheme calc
_refine_ls_wR_factor_gt 0.2167
_refine_ls_wR_factor_ref 0.2303
_reflns_Friedel_coverage 0.000
_reflns_number_gt 3250
_reflns_number_total 3866
_reflns_threshold_expression 'I > 2\s(I)'
_cod_data_source_file c6cc00160b2.cif
_cod_data_source_block sam552e1
_cod_depositor_comments 'Adding full bibliography for 7118624.cif.'
_cod_database_code 7118624
_chemical_oxdiff_formula C19H33NO5
_shelx_space_group_comment
;
The symmetry employed for this shelxl refinement is uniquely defined
by the following loop, which should always be used as a source of
symmetry information in preference to the above space-group names.
They are only intended as comments.
;
_reflns_odcompleteness_completeness 99.33
_reflns_odcompleteness_iscentric 1
_reflns_odcompleteness_theta 66.97
_olex2_refinement_description
;
1. Fixed Uiso
 At 1.2 times of:
  All C(H) groups, All C(H,H) groups
 At 1.5 times of:
  All C(H,H,H) groups, All O(H) groups
2. Others
 Sof(H11A)=Sof(C12B)=Sof(H12D)=Sof(H12E)=Sof(H12F)=Sof(C13B)=Sof(H13D)=
 Sof(H13E)=Sof(H13F)=1-FVAR(1)
 Sof(H11)=Sof(C13A)=Sof(H13A)=Sof(H13B)=Sof(H13C)=Sof(C12A)=Sof(H12A)=
 Sof(H12B)=Sof(H12C)=FVAR(1)
 Sof(H6A)=Sof(C18A)=Sof(H18C)=Sof(H18D)=Sof(C19A)=Sof(H19D)=Sof(H19E)=
 Sof(H19F)=1-FVAR(2)
 Sof(H6B)=Sof(C18B)=Sof(H18A)=Sof(H18B)=Sof(C19B)=Sof(H19A)=Sof(H19B)=
 Sof(H19C)=FVAR(2)
3.a Ternary CH refined with riding coordinates:
 C3(H3), C4(H4A), C7(H7), C5(H5), C15(H15), C6(H6B), C6(H6A), C11(H11),
 C11(H11A)
3.b Secondary CH2 refined with riding coordinates:
 C8(H8A,H8B), C9(H9A,H9B), C10(H10A,H10B), C14(H14A,H14B), C18B(H18A,H18B),
 C18A(H18C,H18D)
3.c Me refined with riding coordinates:
 C12B(H12D,H12E,H12F)
3.d Idealised Me refined as rotating group:
 C17(H17A,H17B,H17C), C16(H16A,H16B,H16C), C13A(H13A,H13B,H13C), C12A(H12A,
 H12B,H12C), C13B(H13D,H13E,H13F), C19B(H19A,H19B,H19C), C19A(H19D,H19E,H19F)
3.e Idealised tetrahedral OH refined as rotating group:
 O4(H4)
;
_shelx_shelxl_version_number 2014/7
_olex2_submission_special_instructions 'No special instructions were received'
_oxdiff_exptl_absorpt_empirical_details
;
Empirical correction (ABSPACK) includes:
- Absorption correction using spherical harmonics
- Frame scaling
;
_oxdiff_exptl_absorpt_empirical_full_max 1.404
_oxdiff_exptl_absorpt_empirical_full_min 0.790

loop_
_space_group_symop_operation_xyz
'x, y, z'
'-x, y+1/2, -z+1/2'
'-x, -y, -z'
'x, -y-1/2, z-1/2'

loop_
_atom_site_label
_atom_site_type_symbol
_atom_site_fract_x
_atom_site_fract_y
_atom_site_fract_z
_atom_site_U_iso_or_equiv
_atom_site_adp_type
_atom_site_occupancy
_atom_site_site_symmetry_order
_atom_site_calc_flag
_atom_site_refinement_flags_posn
_atom_site_refinement_flags_occupancy
_atom_site_disorder_assembly
_atom_site_disorder_group
O3 O 0.48148(8) 0.41387(15) 0.62899(18) 0.0310(4) Uani 1 1 d . . . .
O4 O 0.56684(9) 0.06906(17) 0.6668(2) 0.0377(4) Uani 1 1 d . . . .
H4 H 0.5582 0.0161 0.7259 0.056 Uiso 1 1 calc GR . . .
O1 O 0.58725(9) 0.49139(17) 0.67698(18) 0.0353(4) Uani 1 1 d . . . .
O2 O 0.78209(9) 0.54097(17) 0.5700(2) 0.0388(5) Uani 1 1 d . . . .
O5 O 0.65230(11) 0.23374(17) 0.4259(3) 0.0480(6) Uani 1 1 d . . . .
N1 N 0.56732(10) 0.31501(18) 0.5365(2) 0.0291(4) Uani 1 1 d . . . .
C1 C 0.54248(12) 0.4080(2) 0.6148(2) 0.0285(5) Uani 1 1 d . . . .
C8 C 0.51866(13) 0.2136(2) 0.4893(2) 0.0313(5) Uani 1 1 d . . . .
H8A H 0.5382 0.1633 0.4183 0.038 Uiso 1 1 calc R . . .
H8B H 0.4740 0.2487 0.4416 0.038 Uiso 1 1 calc R . . .
C9 C 0.50465(12) 0.1315(2) 0.6101(2) 0.0298(5) Uani 1 1 d . . . .
H9A H 0.4884 0.1815 0.6855 0.036 Uiso 1 1 calc R . . .
H9B H 0.4678 0.0714 0.5745 0.036 Uiso 1 1 calc R . . .
C3 C 0.67124(13) 0.4373(2) 0.5259(3) 0.0298(5) Uani 1 1 d . . . .
H3 H 0.6493 0.5026 0.4594 0.036 Uiso 1 1 calc R . . .
C2 C 0.63206(13) 0.3191(2) 0.4895(3) 0.0332(5) Uani 1 1 d . . . .
C4 C 0.74903(14) 0.4309(2) 0.5144(3) 0.0367(6) Uani 1 1 d . . . .
H4A H 0.7705 0.3595 0.5715 0.044 Uiso 1 1 calc R . . .
C7 C 0.66159(13) 0.4719(3) 0.6763(3) 0.0382(6) Uani 1 1 d . . . .
H7 H 0.6787 0.4037 0.7432 0.046 Uiso 1 1 calc R . . .
C5 C 0.77660(14) 0.5661(4) 0.7153(3) 0.0519(8) Uani 1 1 d . . . .
H5 H 0.7933 0.4931 0.7751 0.062 Uiso 1 1 calc R . . .
C10 C 0.76323(19) 0.4195(4) 0.3625(4) 0.0580(9) Uani 1 1 d . . . .
H10A H 0.7425 0.3418 0.3217 0.070 Uiso 1 1 calc R . . .
H10B H 0.7394 0.4878 0.3056 0.070 Uiso 1 1 calc R . . .
C15 C 0.90073(15) 0.6533(3) 0.7439(4) 0.0560(8) Uani 1 1 d . . . .
H15 H 0.9018 0.6337 0.6414 0.067 Uiso 1 1 calc R . . .
C6 C 0.69948(15) 0.5905(4) 0.7263(4) 0.0637(11) Uani 1 1 d . . . .
H6B H 0.6840 0.6500 0.6475 0.076 Uiso 0.635(11) 1 calc R P A 2
H6A H 0.6789 0.6685 0.6829 0.076 Uiso 0.365(11) 1 calc R P A 1
C14 C 0.82459(15) 0.6751(4) 0.7606(5) 0.0696(12) Uani 1 1 d . . . .
H14A H 0.8225 0.6945 0.8617 0.083 Uiso 1 1 calc R . . .
H14B H 0.8070 0.7476 0.7029 0.083 Uiso 1 1 calc R . . .
C11 C 0.8395(2) 0.4213(5) 0.3472(6) 0.0817(14) Uani 1 1 d . . . .
H11 H 0.8518 0.5105 0.3474 0.098 Uiso 0.576(12) 1 calc R P B 1
H11A H 0.8678 0.4814 0.4117 0.098 Uiso 0.424(12) 1 calc R P B 2
C17 C 0.94259(18) 0.7705(5) 0.7797(7) 0.0916(18) Uani 1 1 d . . . .
H17A H 0.9215 0.8375 0.7187 0.137 Uiso 1 1 calc GR . . .
H17B H 0.9906 0.7576 0.7636 0.137 Uiso 1 1 calc GR . . .
H17C H 0.9426 0.7919 0.8800 0.137 Uiso 1 1 calc GR . . .
C16 C 0.9329(2) 0.5484(6) 0.8306(8) 0.116(2) Uani 1 1 d . . . .
H16A H 0.9296 0.5624 0.9313 0.175 Uiso 1 1 calc GR . . .
H16B H 0.9820 0.5412 0.8194 0.175 Uiso 1 1 calc GR . . .
H16C H 0.9083 0.4724 0.7982 0.175 Uiso 1 1 calc GR . . .
C13A C 0.8516(4) 0.3755(9) 0.2035(8) 0.064(2) Uani 0.576(12) 1 d . P B 1
H13A H 0.8513 0.2855 0.2032 0.095 Uiso 0.576(12) 1 calc GR P B 1
H13B H 0.8968 0.4051 0.1844 0.095 Uiso 0.576(12) 1 calc GR P B 1
H13C H 0.8146 0.4060 0.1296 0.095 Uiso 0.576(12) 1 calc GR P B 1
C12A C 0.8955(3) 0.3638(9) 0.4596(9) 0.082(3) Uani 0.576(12) 1 d . P B 1
H12A H 0.8963 0.4062 0.5509 0.123 Uiso 0.576(12) 1 calc GR P B 1
H12B H 0.9410 0.3718 0.4289 0.123 Uiso 0.576(12) 1 calc GR P B 1
H12C H 0.8849 0.2767 0.4708 0.123 Uiso 0.576(12) 1 calc GR P B 1
C12B C 0.8569(10) 0.3149(14) 0.3701(15) 0.122(8) Uani 0.424(12) 1 d . P B 2
H12D H 0.9063 0.3057 0.3627 0.183 Uiso 0.424(12) 1 calc R P B 2
H12E H 0.8494 0.2917 0.4662 0.183 Uiso 0.424(12) 1 calc R P B 2
H12F H 0.8290 0.2617 0.2998 0.183 Uiso 0.424(12) 1 calc R P B 2
C13B C 0.8383(6) 0.4496(13) 0.1744(13) 0.073(3) Uani 0.424(12) 1 d . P B 2
H13D H 0.8062 0.3926 0.1176 0.110 Uiso 0.424(12) 1 calc GR P B 2
H13E H 0.8852 0.4387 0.1510 0.110 Uiso 0.424(12) 1 calc GR P B 2
H13F H 0.8229 0.5342 0.1531 0.110 Uiso 0.424(12) 1 calc GR P B 2
C18B C 0.6847(2) 0.6558(4) 0.8586(5) 0.0433(15) Uani 0.635(11) 1 d . P A 2
H18A H 0.6344 0.6752 0.8486 0.052 Uiso 0.635(11) 1 calc R P A 2
H18B H 0.7110 0.7340 0.8706 0.052 Uiso 0.635(11) 1 calc R P A 2
C19B C 0.7060(4) 0.5741(6) 0.9895(8) 0.065(2) Uani 0.635(11) 1 d . P A 2
H19A H 0.6798 0.4969 0.9772 0.098 Uiso 0.635(11) 1 calc GR P A 2
H19B H 0.6959 0.6166 1.0748 0.098 Uiso 0.635(11) 1 calc GR P A 2
H19C H 0.7560 0.5565 1.0001 0.098 Uiso 0.635(11) 1 calc GR P A 2
C18A C 0.6911(5) 0.5631(10) 0.9077(14) 0.054(3) Uani 0.365(11) 1 d . P A 1
H18C H 0.6492 0.5132 0.9145 0.064 Uiso 0.365(11) 1 calc R P A 1
H18D H 0.7326 0.5203 0.9587 0.064 Uiso 0.365(11) 1 calc R P A 1
C19A C 0.6844(6) 0.6920(11) 0.9682(14) 0.071(4) Uani 0.365(11) 1 d . P A 1
H19D H 0.6439 0.7334 0.9138 0.106 Uiso 0.365(11) 1 calc GR P A 1
H19E H 0.7265 0.7393 0.9609 0.106 Uiso 0.365(11) 1 calc GR P A 1
H19F H 0.6784 0.6859 1.0685 0.106 Uiso 0.365(11) 1 calc GR P A 1

loop_
_atom_site_aniso_label
_atom_site_aniso_U_11
_atom_site_aniso_U_22
_atom_site_aniso_U_33
_atom_site_aniso_U_23
_atom_site_aniso_U_13
_atom_site_aniso_U_12
O3 0.0286(8) 0.0293(8) 0.0369(9) -0.0015(7) 0.0105(7) 0.0022(6)
O4 0.0348(9) 0.0325(9) 0.0455(10) 0.0125(7) 0.0060(8) -0.0018(7)
O1 0.0262(8) 0.0439(10) 0.0370(9) -0.0128(7) 0.0087(6) 0.0007(7)
O2 0.0330(9) 0.0354(10) 0.0504(11) -0.0051(8) 0.0139(8) 0.0019(7)
O5 0.0543(11) 0.0248(9) 0.0746(14) -0.0083(9) 0.0396(10) 0.0004(8)
N1 0.0337(10) 0.0237(9) 0.0328(10) 0.0029(7) 0.0143(8) 0.0028(8)
C1 0.0332(12) 0.0257(11) 0.0277(10) 0.0014(8) 0.0080(9) 0.0032(9)
C8 0.0393(12) 0.0261(11) 0.0302(11) 0.0005(9) 0.0110(9) 0.0007(9)
C9 0.0324(11) 0.0251(11) 0.0339(11) -0.0007(9) 0.0116(9) -0.0014(9)
C3 0.0333(12) 0.0246(11) 0.0340(11) 0.0014(9) 0.0133(9) 0.0037(9)
C2 0.0391(13) 0.0250(11) 0.0393(12) 0.0043(9) 0.0183(10) 0.0038(10)
C4 0.0349(13) 0.0306(12) 0.0490(14) -0.0001(10) 0.0198(11) 0.0023(10)
C7 0.0255(11) 0.0573(16) 0.0332(12) -0.0022(11) 0.0090(9) 0.0067(11)
C5 0.0264(13) 0.080(2) 0.0493(16) -0.0184(15) 0.0059(11) 0.0000(13)
C10 0.0597(19) 0.063(2) 0.0608(19) -0.0209(16) 0.0376(16) -0.0213(16)
C15 0.0284(13) 0.065(2) 0.075(2) -0.0156(17) 0.0093(13) 0.0010(13)
C6 0.0272(13) 0.102(3) 0.0628(19) -0.049(2) 0.0101(13) -0.0068(15)
C14 0.0277(14) 0.096(3) 0.085(3) -0.044(2) 0.0071(14) -0.0028(16)
C11 0.070(3) 0.087(3) 0.102(3) -0.014(3) 0.055(2) -0.008(2)
C17 0.0318(16) 0.092(3) 0.151(5) -0.060(3) 0.014(2) -0.0075(18)
C16 0.0331(19) 0.149(5) 0.165(6) 0.073(5) 0.010(2) 0.009(2)
C13A 0.055(3) 0.074(6) 0.073(4) 0.007(4) 0.043(3) 0.010(3)
C12A 0.036(3) 0.115(7) 0.101(6) -0.025(5) 0.028(3) 0.022(4)
C12B 0.194(17) 0.101(11) 0.097(9) -0.054(8) 0.104(11) -0.080(11)
C13B 0.085(7) 0.064(7) 0.086(7) 0.012(5) 0.062(6) 0.007(6)
C18B 0.047(2) 0.040(3) 0.045(3) -0.008(2) 0.0122(19) -0.0167(19)
C19B 0.096(5) 0.053(3) 0.046(3) -0.004(3) 0.006(3) -0.031(3)
C18A 0.034(4) 0.058(7) 0.067(8) -0.002(5) 0.003(4) 0.005(4)
C19A 0.070(7) 0.064(7) 0.081(8) -0.023(6) 0.022(5) -0.015(5)

loop_
_atom_type_symbol
_atom_type_description
_atom_type_scat_dispersion_real
_atom_type_scat_dispersion_imag
_atom_type_scat_source
C C 0.0181 0.0091 'International Tables Vol C Tables 4.2.6.8 and 6.1.1.4'
H H 0.0000 0.0000 'International Tables Vol C Tables 4.2.6.8 and 6.1.1.4'
N N 0.0311 0.0180 'International Tables Vol C Tables 4.2.6.8 and 6.1.1.4'
O O 0.0492 0.0322 'International Tables Vol C Tables 4.2.6.8 and 6.1.1.4'

loop_
_exptl_crystal_face_index_h
_exptl_crystal_face_index_k
_exptl_crystal_face_index_l
_exptl_crystal_face_perp_dist
1 0 0 0.0475
-2 -5 5 0.1003
2 5 -5 0.1003
-2 4 5 0.1278
2 -4 -5 0.1278
-1 0 0 0.0475

loop_
_geom_angle_atom_site_label_1
_geom_angle_atom_site_label_2
_geom_angle_atom_site_label_3
_geom_angle
C9 O4 H4 109.5
C1 O1 C7 118.50(19)
C4 O2 C5 114.9(2)
C1 N1 C8 116.55(19)
C1 N1 C2 123.6(2)
C2 N1 C8 119.49(19)
O3 C1 O1 119.7(2)
O3 C1 N1 121.8(2)
O1 C1 N1 118.5(2)
N1 C8 H8A 108.9
N1 C8 H8B 108.9
N1 C8 C9 113.30(19)
H8A C8 H8B 107.7
C9 C8 H8A 108.9
C9 C8 H8B 108.9
O4 C9 C8 109.03(19)
O4 C9 H9A 109.9
O4 C9 H9B 109.9
C8 C9 H9A 109.9
C8 C9 H9B 109.9
H9A C9 H9B 108.3
C2 C3 H3 108.3
C2 C3 C4 114.39(19)
C2 C3 C7 107.1(2)
C4 C3 H3 108.3
C7 C3 H3 108.3
C7 C3 C4 110.4(2)
O5 C2 N1 121.0(2)
O5 C2 C3 125.3(2)
N1 C2 C3 113.7(2)
O2 C4 C3 109.16(19)
O2 C4 H4A 109.2
O2 C4 C10 106.4(2)
C3 C4 H4A 109.2
C10 C4 C3 113.7(2)
C10 C4 H4A 109.2
O1 C7 C3 108.1(2)
O1 C7 H7 109.6
O1 C7 C6 107.8(2)
C3 C7 H7 109.6
C3 C7 C6 112.2(2)
C6 C7 H7 109.6
O2 C5 H5 109.2
O2 C5 C6 108.7(2)
O2 C5 C14 106.5(3)
C6 C5 H5 109.2
C14 C5 H5 109.2
C14 C5 C6 113.8(3)
C4 C10 H10A 108.6
C4 C10 H10B 108.6
H10A C10 H10B 107.5
C11 C10 C4 114.8(3)
C11 C10 H10A 108.6
C11 C10 H10B 108.6
C14 C15 H15 107.6
C17 C15 H15 107.6
C17 C15 C14 109.8(3)
C16 C15 H15 107.6
C16 C15 C14 113.0(4)
C16 C15 C17 110.9(4)
C7 C6 C5 105.1(3)
C7 C6 H6B 104.0
C7 C6 H6A 116.6
C7 C6 C18A 92.6(5)
C5 C6 H6B 104.0
C5 C6 H6A 116.6
C5 C6 C18A 106.1(4)
C18B C6 C7 120.8(3)
C18B C6 C5 117.0(3)
C18B C6 H6B 104.0
C18A C6 H6A 116.6
C5 C14 C15 114.0(3)
C5 C14 H14A 108.7
C5 C14 H14B 108.7
C15 C14 H14A 108.7
C15 C14 H14B 108.7
H14A C14 H14B 107.6
C10 C11 H11 104.6
C10 C11 H11A 113.7
C10 C11 C12A 121.8(4)
C10 C11 C13B 103.7(6)
C13A C11 C10 112.3(5)
C13A C11 H11 104.6
C13A C11 C12A 107.4(5)
C12A C11 H11 104.6
C12B C11 C10 102.7(8)
C12B C11 H11A 113.7
C12B C11 C13B 108.2(8)
C13B C11 H11A 113.7
C15 C17 H17A 109.5
C15 C17 H17B 109.5
C15 C17 H17C 109.5
H17A C17 H17B 109.5
H17A C17 H17C 109.5
H17B C17 H17C 109.5
C15 C16 H16A 109.5
C15 C16 H16B 109.5
C15 C16 H16C 109.5
H16A C16 H16B 109.5
H16A C16 H16C 109.5
H16B C16 H16C 109.5
C11 C13A H13A 109.5
C11 C13A H13B 109.5
C11 C13A H13C 109.5
H13A C13A H13B 109.5
H13A C13A H13C 109.5
H13B C13A H13C 109.5
C11 C12A H12A 109.5
C11 C12A H12B 109.5
C11 C12A H12C 109.5
H12A C12A H12B 109.5
H12A C12A H12C 109.5
H12B C12A H12C 109.5
C11 C12B H12D 109.5
C11 C12B H12E 109.5
C11 C12B H12F 109.5
H12D C12B H12E 109.5
H12D C12B H12F 109.5
H12E C12B H12F 109.5
C11 C13B H13D 109.5
C11 C13B H13E 109.5
C11 C13B H13F 109.5
H13D C13B H13E 109.5
H13D C13B H13F 109.5
H13E C13B H13F 109.5
C6 C18B H18A 109.7
C6 C18B H18B 109.7
C6 C18B C19B 109.8(5)
H18A C18B H18B 108.2
C19B C18B H18A 109.7
C19B C18B H18B 109.7
C18B C19B H19A 109.5
C18B C19B H19B 109.5
C18B C19B H19C 109.5
H19A C19B H19B 109.5
H19A C19B H19C 109.5
H19B C19B H19C 109.5
C6 C18A H18C 111.0
C6 C18A H18D 111.0
H18C C18A H18D 109.0
C19A C18A C6 103.6(8)
C19A C18A H18C 111.0
C19A C18A H18D 111.0
C18A C19A H19D 109.5
C18A C19A H19E 109.5
C18A C19A H19F 109.5
H19D C19A H19E 109.5
H19D C19A H19F 109.5
H19E C19A H19F 109.5

loop_
_geom_bond_atom_site_label_1
_geom_bond_atom_site_label_2
_geom_bond_distance
O3 C1 1.217(3)
O4 H4 0.8400
O4 C9 1.417(3)
O1 C1 1.330(3)
O1 C7 1.462(3)
O2 C4 1.421(3)
O2 C5 1.427(4)
O5 C2 1.208(3)
N1 C1 1.387(3)
N1 C8 1.476(3)
N1 C2 1.402(3)
C8 H8A 0.9900
C8 H8B 0.9900
C8 C9 1.513(3)
C9 H9A 0.9900
C9 H9B 0.9900
C3 H3 1.0000
C3 C2 1.507(3)
C3 C4 1.535(3)
C3 C7 1.517(3)
C4 H4A 1.0000
C4 C10 1.516(4)
C7 H7 1.0000
C7 C6 1.524(5)
C5 H5 1.0000
C5 C6 1.543(4)
C5 C14 1.529(5)
C10 H10A 0.9900
C10 H10B 0.9900
C10 C11 1.513(5)
C15 H15 1.0000
C15 C14 1.532(4)
C15 C17 1.523(5)
C15 C16 1.486(6)
C6 H6B 1.0000
C6 H6A 1.0000
C6 C18B 1.510(5)
C6 C18A 1.780(14)
C14 H14A 0.9900
C14 H14B 0.9900
C11 H11 1.0000
C11 H11A 1.0000
C11 C13A 1.506(8)
C11 C12A 1.532(10)
C11 C12B 1.217(18)
C11 C13B 1.665(12)
C17 H17A 0.9800
C17 H17B 0.9800
C17 H17C 0.9800
C16 H16A 0.9800
C16 H16B 0.9800
C16 H16C 0.9800
C13A H13A 0.9800
C13A H13B 0.9800
C13A H13C 0.9800
C12A H12A 0.9800
C12A H12B 0.9800
C12A H12C 0.9800
C12B H12D 0.9800
C12B H12E 0.9800
C12B H12F 0.9800
C13B H13D 0.9800
C13B H13E 0.9800
C13B H13F 0.9800
C18B H18A 0.9900
C18B H18B 0.9900
C18B C19B 1.531(9)
C19B H19A 0.9800
C19B H19B 0.9800
C19B H19C 0.9800
C18A H18C 0.9900
C18A H18D 0.9900
C18A C19A 1.530(16)
C19A H19D 0.9800
C19A H19E 0.9800
C19A H19F 0.9800

loop_
_exptl_oxdiff_crystal_face_indexfrac_h
_exptl_oxdiff_crystal_face_indexfrac_k
_exptl_oxdiff_crystal_face_indexfrac_l
_exptl_oxdiff_crystal_face_x
_exptl_oxdiff_crystal_face_y
_exptl_oxdiff_crystal_face_z
0.9996 -0.0001 -0.0001 -0.0711 -0.0372 0.0005
-1.9964 -5.0014 5.0033 0.5154 -0.9249 -0.1995
1.9964 5.0014 -5.0033 -0.5154 0.9249 0.1995
-1.9963 3.9956 4.9924 0.0489 -0.0392 -0.9860
1.9963 -3.9956 -4.9924 -0.0489 0.0392 0.9860
-0.9996 0.0001 0.0001 0.0711 0.0372 -0.0005
